data_4115685
loop_
_publ_author_name
'Dana L. Caulder'
'Christian Br\"uckner'
'Ryan E. Powers'
'Stefan K\"onig'
'Tatjana N. Parac'
'Julie A. Leary'
'Kenneth N. Raymond'

_publ_contact_author
;
Kenneth N. Raymond
Department of Chemistry
University of California
Berkeley, CA  94720-1460
;
_publ_contact_author_email raymond@socrates.berkeley.edu
_publ_contact_author_fax 510-486-5283
_publ_contact_author_phone 510-642-7219
_publ_section_title
;
 Design, Formation and Properties of Tetrahedral M4L4 and M4L6
 Supramolecular Clusters1
;
_journal_name_full 'Journal of the American Chemical Society'
_journal_page_first 8923
_journal_page_last 8938
_journal_paper_doi 10.1021/ja0104507
_journal_volume 123
_journal_year 2001
_chemical_compound_source synthetic
_chemical_formula_moiety ' 4(C27H15N3O9Ti)8-, 8(C6H16N)1+'
_chemical_formula_sum 'C156 H188 N20 O36 Ti4'
_chemical_formula_weight 3110.91
_space_group_IT_number 167
_symmetry_cell_setting trigonal
_symmetry_Int_Tables_number 167
_symmetry_space_group_name_Hall '-R 3 2"c'
_symmetry_space_group_name_H-M 'R -3 c :H'
_audit_creation_date 'Wed Jan  7 04:33:01 1998'
_audit_creation_method 'from TEXRAY.INF file'
_cell_angle_alpha 90
_cell_angle_beta 90
_cell_angle_gamma 120
_cell_formula_units_Z 12
_cell_length_a 22.6143(5)
_cell_length_b 22.6143(4)
_cell_length_c 106.038(2)
_cell_measurement_reflns_used 0
_cell_measurement_temperature 170.2
_cell_measurement_theta_max 0.0
_cell_measurement_theta_min 0.0
_cell_volume 46963.3(16)
_computing_cell_refinement ' SMART (Siemens, 1995), SAINT (Siemens, 1995)'
_computing_data_collection 'SMART (Siemens, 1995)'
_computing_data_reduction
; SAINT (Siemens, 1995), XPREP (Siemens, 1995),
teXsan (Molecular Structure Corporation, 1992)
;
_computing_publication_material ' teXsan (Molecular Structure Corporation, 1992)'
_computing_structure_refinement ' teXsan (Molecular Structure Corporation, 1992)'
_computing_structure_solution 'SIR92 (Altomare, 1993)'
_diffrn_ambient_temperature 170.2
_diffrn_measurement_device SMART
_diffrn_measurement_method ' omega scans with profile analysis'
_diffrn_radiation_detector 'CCD area detector'
_diffrn_radiation_monochromator graphite
_diffrn_radiation_source 'X-ray tube'
_diffrn_radiation_type MoKalpha
_diffrn_radiation_wavelength 0.7107
_diffrn_reflns_av_R_equivalents 9.00
_diffrn_reflns_limit_h_max 22
_diffrn_reflns_limit_h_min 0
_diffrn_reflns_limit_k_max 19
_diffrn_reflns_limit_k_min -22
_diffrn_reflns_limit_l_max 105
_diffrn_reflns_limit_l_min -105
_diffrn_reflns_number 49921
_diffrn_reflns_theta_max 20.81
_diffrn_reflns_theta_min 1.5
_exptl_absorpt_coefficient_mu 0.279
_exptl_absorpt_correction_T_max 0.74
_exptl_absorpt_correction_T_min 0.56
_exptl_absorpt_correction_type empirical
_exptl_crystal_colour red
_exptl_crystal_density_diffrn 1.320
_exptl_crystal_description tablet
_exptl_crystal_F_000 19680.00
_exptl_crystal_size_max 0.300
_exptl_crystal_size_mid 0.220
_exptl_crystal_size_min 0.070
_refine_diff_density_max 0.51
_refine_diff_density_min -0.40
_refine_ls_extinction_method none
_refine_ls_goodness_of_fit_obs 4.210
_refine_ls_hydrogen_treatment noref
_refine_ls_matrix_type full
_refine_ls_number_parameters 271
_refine_ls_number_reflns 1380
_refine_ls_number_restraints 0
_refine_ls_R_factor_all 0.191
_refine_ls_R_factor_obs 0.1087
_refine_ls_shift/esd_max 0.00
_refine_ls_structure_factor_coef F
_refine_ls_weighting_scheme sigma
_refine_ls_wR_factor_obs 0.1204
_reflns_number_observed 1380
_reflns_number_total 6019
_reflns_observed_criterion 3.00
_cod_data_source_file ja0104507_2.cif
_cod_data_source_block B11Ti_BorgTi44
_cod_original_cell_volume 46963(1)
_cod_original_sg_symbol_H-M 'R -3 c'
_cod_original_formula_sum 'C156 H188 N20 O36 Ti4 '
_cod_database_code 4115685

loop_
_symmetry_equiv_pos_as_xyz
'   +x,   +y,   +z'
2/3+x,1/3+y,1/3+z
1/3+x,2/3+y,2/3+z
'   -y,   +x-y,   +z'
2/3-y,1/3+x-y,1/3+z
1/3-y,2/3+x-y,2/3+z
'   -x+y,   -x,   +z'
2/3-x+y,1/3-x,1/3+z
1/3-x+y,2/3-x,2/3+z
'   -y,   -x,1/2+z'
2/3-y,1/3-x,5/6+z
1/3-y,2/3-x,1/6+z
'   +x,   +x-y,1/2+z'
2/3+x,1/3+x-y,5/6+z
1/3+x,2/3+x-y,1/6+z
'   -x+y,   +y,1/2+z'
2/3-x+y,1/3+y,5/6+z
1/3-x+y,2/3+y,1/6+z
'   -x,   -y,   -z'
2/3-x,1/3-y,1/3-z
1/3-x,2/3-y,2/3-z
'   +y,   -x+y,   -z'
2/3+y,1/3-x+y,1/3-z
1/3+y,2/3-x+y,2/3-z
'   +x-y,   +x,   -z'
2/3+x-y,1/3+x,1/3-z
1/3+x-y,2/3+x,2/3-z
'   +y,   +x,1/2-z'
2/3+y,1/3+x,5/6-z
1/3+y,2/3+x,1/6-z
'   -x,   -x+y,1/2-z'
2/3-x,1/3-x+y,5/6-z
1/3-x,2/3-x+y,1/6-z
'   +x-y,   -y,1/2-z'
2/3+x-y,1/3-y,5/6-z
1/3+x-y,2/3-y,1/6-z

loop_
_atom_site_aniso_label
_atom_site_aniso_U_11
_atom_site_aniso_U_22
_atom_site_aniso_U_33
_atom_site_aniso_U_12
_atom_site_aniso_U_13
_atom_site_aniso_U_23
Ti(1) 0.125(6) 0.117(6) 0.093(4) 0.066(6) -0.022(5) -0.051(4)
Ti(2) 0.119(6) 0.1189 0.060(7) 0.0594 0.0000 0.0000
O(4) 0.10(2) 0.25(3) 0.12(2) 0.07(2) -0.03(2) -0.12(2)
O(7) 0.28(4) 0.24(3) 0.11(2) 0.20(3) -0.07(2) -0.06(2)
O(10) 0.09(2) 0.36(4) 0.08(2) 0.10(2) 0.01(2) 0.06(2)

loop_
_atom_site_label
_atom_site_fract_x
_atom_site_fract_y
_atom_site_fract_z
_atom_site_U_iso_or_equiv
_atom_site_thermal_displace_type
Ti(1) -0.1872(3) 0.1484(3) 0.12883(5) 0.1002 Uij
Ti(2) 0.0000 0.0000 0.03952(9) 0.0898 Uij
O(1) -0.187(1) -0.102(1) 0.1512(2) 0.141(9) Uij
O(2) -0.1754(8) 0.0760(9) 0.1367(2) 0.075(6) Uij
O(3) -0.2751(9) 0.0981(10) 0.1373(2) 0.102(7) Uij
O(4) 0.126(1) 0.291(1) 0.1232(2) 0.1435 Uij
O(5) -0.1520(10) 0.2224(10) 0.1409(2) 0.112(8) Uij
O(6) -0.0904(9) 0.1912(9) 0.1250(2) 0.095(7) Uij
O(7) -0.056(1) 0.188(1) 0.0746(2) 0.1566 Uij
O(8) -0.0512(9) 0.0289(9) 0.0292(2) 0.095(6) Uij
O(9) -0.0062(8) 0.0633(8) 0.0511(2) 0.086(6) Uij
O(10) 0.233(1) 0.201(1) 0.0759(2) 0.1460 Uij
O(11) 0.419(1) 0.2213(10) 0.1177(2) 0.111(7) Uij
O(12) 0.2984(9) 0.1999(9) 0.1130(2) 0.097(7) Uij
N(1) -0.125(1) -0.007(1) 0.1394(2) 0.084(8) Uij
N(2) 0.022(1) 0.204(1) 0.1161(2) 0.086(8) Uij
N(3) -0.004(1) 0.124(1) 0.0730(2) 0.081(8) Uij
N(4) 0.202(1) 0.177(1) 0.0960(2) 0.093(9) Uij
N(5) 0.205(2) 0.286(2) 0.0568(4) 0.21(2) Uij
N(6) -0.263(2) 0.209(2) 0.1592(4) 0.24(2) Uij
C(1) -0.006(2) 0.062(2) 0.1392(2) 0.076(9) Uij
C(2) -0.061(2) -0.006(2) 0.1391(2) 0.075(10) Uij
C(3) -0.182(2) -0.051(2) 0.1451(3) 0.11(1) Uij
C(4) -0.242(1) -0.035(1) 0.1463(2) 0.0939 Uij
C(5) -0.304(1) -0.0840(8) 0.1515(2) 0.1069 Uij
C(6) -0.3579(9) -0.071(1) 0.1522(2) 0.0972 Uij
C(7) -0.350(1) -0.010(1) 0.1477(2) 0.1284 Uij
C(8) -0.288(1) 0.0391(9) 0.1425(2) 0.0869 Uij
C(9) -0.2336(9) 0.026(1) 0.1418(2) 0.0856 Uij
C(10) 0.113(1) 0.1868(8) 0.1062(2) 0.0630 Uij
C(11) 0.1357(7) 0.1671(9) 0.0956(2) 0.07(4) Uij
C(12) 0.095(1) 0.1448(8) 0.0848(2) 0.082(9) Uij
C(13) 0.032(1) 0.1423(8) 0.0846(2) 0.073(9) Uij
C(14) 0.0099(7) 0.1620(9) 0.0952(2) 0.07(1) Uij
C(15) 0.050(1) 0.1843(8) 0.1060(2) 0.07(1) Uij
C(16) 0.064(2) 0.262(2) 0.1233(3) 0.09(1) Uij
C(17) 0.020(2) 0.277(2) 0.1321(2) 0.1169 Uij
C(18) 0.0576(9) 0.332(1) 0.1402(3) 0.1834 Uij
C(19) 0.024(2) 0.3528(10) 0.1486(2) 0.1676 Uij
C(20) -0.047(2) 0.319(2) 0.1489(2) 0.1399 Uij
C(21) -0.0848(9) 0.264(1) 0.1408(3) 0.1076 Uij
C(22) -0.051(2) 0.2432(9) 0.1324(2) 0.1128 Uij
C(23) -0.043(2) 0.150(2) 0.0691(3) 0.11(2) Uij
C(24) -0.067(1) 0.125(1) 0.0549(2) 0.1055 Uij
C(25) -0.110(1) 0.1459(10) 0.0496(3) 0.1679 Uij
C(26) -0.133(1) 0.128(1) 0.0372(3) 0.1826 Uij
C(27) -0.112(1) 0.090(1) 0.0301(2) 0.1471 Uij
C(28) -0.069(1) 0.0689(9) 0.0353(2) 0.0940 Uij
C(29) -0.0468(9) 0.086(1) 0.0477(3) 0.0891 Uij
C(30) 0.250(2) 0.196(2) 0.0866(4) 0.12(1) Uij
C(31) 0.318(1) 0.209(1) 0.0906(4) 0.1317 Uij
C(32) 0.366(2) 0.224(1) 0.0809(2) 0.2055 Uij
C(33) 0.432(2) 0.240(1) 0.0838(3) 0.2085 Uij
C(34) 0.451(1) 0.241(1) 0.0963(4) 0.1640 Uij
C(35) 0.404(2) 0.226(1) 0.1060(2) 0.1387 Uij
C(36) 0.338(2) 0.2102(10) 0.1031(3) 0.1131 Uij
C(37) 0.276(2) 0.320(2) 0.0523(4) 0.16(2) Uij
C(38) 0.298(3) 0.277(4) 0.0516(6) 0.21(3) Uij
C(39) 0.161(2) 0.220(2) 0.0506(4) 0.16(2) Uij
C(40) 0.144(4) 0.232(4) 0.0395(8) 0.16(3) Uij
C(41) -0.259(2) 0.164(2) 0.1695(4) 0.17(2) Uij
C(42) -0.259(3) 0.276(3) 0.1608(5) 0.15(2) Uij
C(43) 0.103(7) 0.337(7) 0.0896(9) 0.18(4) Uij
C(44) 0.028(4) 0.3333 0.0833 0.26(3) Uij
C(45) -0.047(7) 0.333(10) 0.090(2) 0.29(7) Uij
C(46) -0.034(8) 0.305(10) 0.097(1) 0.19(6) Uij
C(47) -0.393(3) 0.120(3) 0.1208(5) 0.16(2) Uij
C(48) -0.424(5) 0.168(4) 0.1288(8) 0.21(3) Uij
C(49) -0.489(5) 0.134(5) 0.1222(9) 0.24(4) Uij
C(50) -0.072(4) -0.057(6) -0.0022(9) 0.20(4) Uij
C(51) -0.145(4) -0.073(4) 0.0065(7) 0.21(3) Uij
C(52) -0.171(5) -0.125(5) 0.0070(9) 0.20(4) Uij
C(53) -0.365(6) 0.153(5) 0.1580(9) 0.32(4) Uij
C(54) -0.419(2) 0.106(2) 0.1550(4) 0.17(2) Uij
C(55) -0.070(4) 0.322(3) 0.0632(6) 0.18(3) Uij
C(56) -0.004(10) 0.377(8) 0.074(2) 0.31(8) Uij
C(57) -0.461(2) 0.264(2) 0.1288(3) 0.18(2) Uij
C(58) 0.191(4) 0.316(5) 0.0739(8) 0.25(4) Uij
C(59) 0.0000 0.0000 0.2500 0.20(6) Uij
H(1) -0.1258 0.0291 0.1350 0.1004 Uij
H(2) -0.0255 0.1773 0.1180 0.1034 Uij
H(3) -0.0003 0.0923 0.0677 0.0979 Uij
H(4) 0.2157 0.1703 0.1040 0.1120 Uij
H(5) -0.3090 -0.1259 0.1545 0.1286 Uij
H(6) -0.4002 -0.1045 0.1557 0.1168 Uij
H(7) -0.3869 -0.0011 0.1482 0.1532 Uij
H(8) 0.1410 0.2019 0.1135 0.0756 Uij
H(9) 0.1102 0.1314 0.0775 0.0977 Uij
H(10) -0.0330 0.1603 0.0951 0.0855 Uij
H(11) 0.1060 0.3549 0.1400 0.2200 Uij
H(12) 0.0501 0.3902 0.1541 0.2014 Uij
H(13) -0.0696 0.3333 0.1547 0.1687 Uij
H(14) -0.1242 0.1721 0.0545 0.2014 Uij
H(15) -0.1622 0.1427 0.0336 0.2195 Uij
H(16) -0.1278 0.0781 0.0216 0.1759 Uij
H(17) 0.3525 0.2233 0.0724 0.2463 Uij
H(18) 0.4644 0.2501 0.0772 0.2511 Uij
H(19) 0.4967 0.2518 0.0983 0.1975 Uij

loop_
_atom_type_symbol
_atom_type_oxidation_number
_atom_type_number_in_cell
_atom_type_scat_dispersion_real
_atom_type_scat_dispersion_imag
_atom_type_scat_source
C 0 1872 0.003 0.002 'International Tables'
H 0 2256 0.000 0.000 'International Tables'
N 0 240 0.006 0.003 'International Tables'
O 0 432 0.011 0.006 'International Tables'
Ti 0 48 0.278 0.446 'International Tables'

loop_
_geom_angle_atom_site_label_1
_geom_angle_atom_site_label_2
_geom_angle_atom_site_label_3
_geom_angle
_geom_angle_publ_flag
O2 TI1 O3 80.8(9) yes
O2 TI1 O5 105.6(9) yes
O2 TI1 O6 85.2(9) yes
O2 TI1 O11 162.5(9) yes
O2 TI1 O12 85.9(8) yes
O3 TI1 O5 93.4(8) yes
O3 TI1 O6 162.6(9) yes
O3 TI1 O11 91.8(10) yes
O3 TI1 O12 104.3(8) yes
O5 TI1 O6 80.4(9) yes
O5 TI1 O11 90(1) yes
O5 TI1 O12 160.4(9) yes
O6 TI1 O11 104.3(9) yes
O6 TI1 O12 84.9(8) yes
O11 TI1 O12 80.5(9) yes
O8 TI2 O8 91.1(9) yes
O8 TI2 O8 91.1(9) yes
O8 TI2 O9 80.3(8) yes
O8 TI2 O9 107.9(6) yes
O8 TI2 O9 159.2(7) yes
O8 TI2 O8 91.1(9) yes
O8 TI2 O9 159.2(7) yes
O8 TI2 O9 80.3(8) yes
O8 TI2 O9 107.9(6) yes
O8 TI2 O9 107.9(6) yes
O8 TI2 O9 159.2(7) yes
O8 TI2 O9 80.3(8) yes
O9 TI2 O9 84.4(9) yes
O9 TI2 O9 84.4(9) yes
O9 TI2 O9 84.4(9) yes
TI1 O2 C9 112(1) yes
TI1 O3 C8 114(2) yes
TI1 O5 C21 116(1) yes
TI1 O6 C22 113(1) yes
TI2 O8 C28 113(1) yes
TI2 O9 C29 116(1) yes
TI1 O11 C35 110(2) yes
TI1 O12 C36 114(2) yes
C2 N1 C3 128(3) yes
C15 N2 C16 120(2) yes
C13 N3 C23 123(2) yes
C11 N4 C30 130(2) yes
C37 N5 C39 112(4) yes
C37 N5 C58 115(3) yes
C39 N5 C58 127(3) yes
C41 N6 C42 127(3) yes
C41 N6 C53 93(3) yes
C42 N6 C53 97(5) yes
C2 C1 C2 108(4) yes
N1 C2 C1 109(4) yes
N1 C2 C1 118(2) yes
C1 C2 C1 131(4) yes
O1 C3 N1 121(4) yes
O1 C3 C4 118(2) yes
N1 C3 C4 119(3) yes
C3 C4 C5 119(2) yes
C3 C4 C9 120(1) yes
C5 C4 C9 119(2) yes
C4 C5 C6 119(2) yes
C5 C6 C7 120(1) yes
C6 C7 C8 119(2) yes
O3 C8 C7 125(3) yes
O3 C8 C9 114(2) yes
C7 C8 C9 120(2) yes
O2 C9 C4 123(2) yes
O2 C9 C8 116(2) yes
C4 C9 C8 120(1) yes
C11 C10 C15 120(1) yes
N4 C11 C10 116(1) yes
N4 C11 C12 122(2) yes
C10 C11 C12 120(1) yes
C11 C12 C13 119(1) yes
N3 C13 C12 116(1) yes
N3 C13 C14 122(2) yes
C12 C13 C14 119(1) yes
C13 C14 C15 120(1) yes
N2 C15 C10 125(1) yes
N2 C15 C14 114(2) yes
C10 C15 C14 120(1) yes
O4 C16 N2 124(3) yes
O4 C16 C17 125(2) yes
N2 C16 C17 109(2) yes
C16 C17 C18 113(2) yes
C16 C17 C22 126(2) yes
C18 C17 C22 119(2) yes
C17 C18 C19 119(2) yes
C18 C19 C20 120(2) yes
C19 C20 C21 119(3) yes
O5 C21 C20 127(2) yes
O5 C21 C22 112(2) yes
C20 C21 C22 120(2) yes
O6 C22 C17 123(2) yes
O6 C22 C21 116(2) yes
C17 C22 C21 120(1) yes
O7 C23 N3 127(3) yes
O7 C23 C24 123(4) yes
N3 C23 C24 108(3) yes
C23 C24 C25 115(2) yes
C23 C24 C29 124(2) yes
C25 C24 C29 119(1) yes
C24 C25 C26 120(2) yes
C25 C26 C27 119(2) yes
C26 C27 C28 119(2) yes
O8 C28 C27 122(2) yes
O8 C28 C29 116(2) yes
C27 C28 C29 120(2) yes
O9 C29 C24 127(2) yes
O9 C29 C28 112(2) yes
C24 C29 C28 119(2) yes
O10 C30 N4 117(3) yes
O10 C30 C31 126(3) yes
N4 C30 C31 116(3) yes
C30 C31 C32 115(3) yes
C30 C31 C36 124(3) yes
C32 C31 C36 119(2) yes
C31 C32 C33 120(2) yes
C32 C33 C34 119(2) yes
C33 C34 C35 119(2) yes
O11 C35 C34 121(3) yes
O11 C35 C36 118(2) yes
C34 C35 C36 120(2) yes
O12 C36 C31 125(2) yes
O12 C36 C35 114(2) yes
C31 C36 C35 119(2) yes
N5 C37 C38 110(4) yes
N5 C39 C40 107(4) yes
C43 C43 C44 67(3) yes
C43 C43 C44 67(3) yes
C44 C43 C44 0.21(2) yes
C43 C44 C43 44(7) yes
C43 C44 C45 135(7) yes
C43 C44 C45 177(7) yes
C43 C44 C46 104(6) yes
C43 C44 C46 143(8) yes
C43 C44 C56 145(6) yes
C43 C44 C56 115(7) yes
C43 C44 C45 177(7) yes
C43 C44 C45 136(7) yes
C43 C44 C46 143(8) yes
C43 C44 C46 104(6) yes
C43 C44 C56 115(7) yes
C43 C44 C56 144(6) yes
C45 C44 C45 43(12) yes
C45 C44 C46 35(9) yes
C45 C44 C46 75(9) yes
C45 C44 C56 65(9) yes
C45 C44 C56 32(8) yes
C45 C44 C46 75(9) yes
C45 C44 C46 35(9) yes
C45 C44 C56 33(8) yes
C45 C44 C56 65(9) yes
C46 C44 C46 110(13) yes
C46 C44 C56 101(10) yes
C46 C44 C56 16(7) yes
C46 C44 C56 16(7) yes
C46 C44 C56 101(10) yes
C56 C44 C56 95(12) yes
C44 C45 C44 0.21(3) yes
C44 C45 C45 67(6) yes
C44 C45 C46 76(14) yes
C44 C45 C55 127(11) yes
C44 C45 C56 56(8) yes
C44 C45 C56 72(17) yes
C44 C45 C45 68(6) yes
C44 C45 C46 76(14) yes
C44 C45 C55 127(11) yes
C44 C45 C56 56(8) yes
C44 C45 C56 72(17) yes
C45 C45 C46 133(22) yes
C45 C45 C55 161(15) yes
C45 C45 C56 29(12) yes
C45 C45 C56 110(23) yes
C46 C45 C55 63(14) yes
C46 C45 C56 133(18) yes
C46 C45 C56 27(15) yes
C55 C45 C56 145(13) yes
C55 C45 C56 85(16) yes
C56 C45 C56 122(22) yes
C44 C46 C44 0.15(2) yes
C44 C46 C45 68(12) yes
C44 C46 C55 126(12) yes
C44 C46 C56 70(29) yes
C44 C46 C45 68(12) yes
C44 C46 C55 126(12) yes
C44 C46 C56 71(29) yes
C45 C46 C55 71(17) yes
C45 C46 C56 65(27) yes
C55 C46 C56 120(36) yes
C47 C48 C49 93(7) yes
C50 C50 C50 111(6) yes
C50 C50 C51 75(9) yes
C50 C50 C51 168(8) yes
C50 C50 C51 126(10) yes
C50 C50 C51 56(7) yes
C51 C50 C51 112(5) yes
C50 C51 C50 48(4) yes
C50 C51 C52 101(10) yes
C50 C51 C52 148(10) yes
N6 C53 C54 156(11) yes
C45 C55 C46 44(11) yes
C45 C55 C56 35(10) yes
C46 C55 C56 14(9) yes
C44 C56 C44 0.20(3) yes
C44 C56 C45 57(8) yes
C44 C56 C45 74(15) yes
C44 C56 C46 92(31) yes
C44 C56 C55 114(10) yes
C44 C56 C45 57(8) yes
C44 C56 C45 74(15) yes
C44 C56 C46 92(31) yes
C44 C56 C55 114(10) yes
C45 C56 C45 40(16) yes
C45 C56 C46 121(29) yes
C45 C56 C55 98(8) yes
C45 C56 C46 86(31) yes
C45 C56 C55 58(13) yes
C46 C56 C55 44(30) yes

loop_
_geom_bond_atom_site_label_1
_geom_bond_atom_site_label_2
_geom_bond_distance
_geom_bond_publ_flag
TI1 O2 1.97(2) yes
TI1 O3 1.95(2) yes
TI1 O5 1.93(2) yes
TI1 O6 1.94(2) yes
TI1 O11 2.03(2) yes
TI1 O12 1.96(2) yes
TI2 O8 1.93(2) yes
TI2 O8 1.93(2) yes
TI2 O8 1.93(2) yes
TI2 O9 1.94(2) yes
TI2 O9 1.94(2) yes
TI2 O9 1.94(2) yes
O1 C3 1.28(5) yes
O2 C9 1.34(2) yes
O3 C8 1.34(3) yes
O4 C16 1.22(4) yes
O5 C21 1.33(2) yes
O6 C22 1.32(2) yes
O7 C23 1.18(6) yes
O8 C28 1.33(4) yes
O9 C29 1.31(3) yes
O10 C30 1.22(5) yes
O11 C35 1.31(3) yes
O12 C36 1.31(4) yes
N1 C2 1.43(6) yes
N1 C3 1.33(4) yes
N2 C15 1.43(4) yes
N2 C16 1.40(4) yes
N3 C13 1.42(3) yes
N3 C23 1.35(6) yes
N4 C11 1.39(3) yes
N4 C30 1.38(5) yes
N5 C37 1.47(6) yes
N5 C39 1.48(6) yes
N5 C58 2.0(1) yes
N6 C41 1.52(7) yes
N6 C42 1.49(9) yes
N6 C53 2.0(1) yes
C1 C2 1.42(4) yes
C1 C2 1.39(7) yes
C3 C4 1.56(6) yes
C4 C5 1.39(3) yes
C4 C9 1.39(4) yes
C5 C6 1.39(4) yes
C6 C7 1.39(4) yes
C7 C8 1.39(3) yes
C8 C9 1.39(4) yes
C10 C11 1.39(3) yes
C10 C15 1.39(4) yes
C11 C12 1.40(3) yes
C12 C13 1.39(4) yes
C13 C14 1.40(3) yes
C14 C15 1.39(3) yes
C16 C17 1.52(6) yes
C17 C18 1.39(4) yes
C17 C22 1.39(5) yes
C18 C19 1.39(5) yes
C19 C20 1.39(5) yes
C20 C21 1.39(4) yes
C21 C22 1.39(4) yes
C23 C24 1.61(4) yes
C24 C25 1.39(4) yes
C24 C29 1.39(4) yes
C25 C26 1.39(4) yes
C26 C27 1.39(4) yes
C27 C28 1.39(4) yes
C28 C29 1.39(4) yes
C30 C31 1.48(5) yes
C31 C32 1.39(5) yes
C31 C36 1.39(5) yes
C32 C33 1.39(6) yes
C33 C34 1.39(5) yes
C34 C35 1.39(5) yes
C35 C36 1.39(5) yes
C37 C38 1.3(1) yes
C39 C40 1.31(10) yes
C43 C43 1.3(2) yes
C43 C44 1.8(2) yes
C43 C44 1.8(2) yes
C44 C45 1.8(2) yes
C44 C45 1.8(2) yes
C44 C46 1.9(2) yes
C44 C46 1.9(2) yes
C44 C56 1.8(2) yes
C44 C56 1.8(2) yes
C45 C45 1.4(4) yes
C45 C46 1.1(3) yes
C45 C55 1.5(2) yes
C45 C56 2.0(3) yes
C45 C56 1.0(3) yes
C46 C55 1.4(2) yes
C46 C56 0.5(3) yes
C47 C48 1.8(1) yes
C48 C49 1.5(1) yes
C50 C50 1.56(9) yes
C50 C50 1.56(9) yes
C50 C51 1.8(1) yes
C50 C51 2.0(2) yes
C51 C52 1.0(1) yes
C53 C54 1.19(10) yes
C55 C56 1.8(2) yes
